data_8104200
loop_
_publ_author_name
'Kubel, F.'
'Hagemann, H.'
'Bill, H.'

_publ_section_title
;
 Crystal structure of sodium barium aluminiumhexafluoride, Na Ba Al F6
;
_journal_name_full
;
Zeitschrift fuer Kristallographie - New Crystal Structures
;
_journal_page_first 89
_journal_page_last 90
_journal_volume 212
_journal_year 1997
_chemical_formula_sum 'Al Ba F6 Na'
_chemical_name_systematic 'Na Ba (Al F6)'
_space_group_IT_number 33
_symmetry_space_group_name_Hall 'P 2c -2n'
_symmetry_space_group_name_H-M 'P n a 21'
_cell_angle_alpha 90
_cell_angle_beta 90
_cell_angle_gamma 90
_cell_formula_units_Z 8
_cell_length_a 18.6429
_cell_length_b 5.437
_cell_length_c 9.892
_cell_volume 1002.667
_citation_journal_id_ASTM ZKNSFT
_cod_data_source_file Kubel_ZKNSFT_1997_1969.cif
_cod_data_source_block Al1Ba1F6Na1
_cod_original_formula_sum 'Al1 Ba1 F6 Na1'
_cod_database_code 8104200

loop_
_symmetry_equiv_pos_as_xyz
x,y,z
-x,-y,z+1/2
-x+1/2,y+1/2,z+1/2
x+1/2,-y+1/2,z

loop_
_atom_site_label
_atom_site_type_symbol
_atom_site_fract_x
_atom_site_fract_y
_atom_site_fract_z
_atom_site_occupancy
_atom_site_U_iso_or_equiv
F7 F-1 0.183 0.312 0.5752 1 0.0
F10 F-1 0.3056 0.453 0.5214 1 0.0
Ba2 Ba+2 0.13846 0.2354 0.82865 1 0.0
F1 F-1 0.032 0.009 0.0009 1 0.0
Al2 Al+3 0.491 0.2304 0.0872 1 0.0
F8 F-1 0.2107 0.52 0.3487 1 0.0
F12 F-1 0.4255 0.423 0.1559 1 0.0
F3 F-1 0.0539 0.214 0.2281 1 0.0
Al1 Al+3 0.2454 0.251 0.4347 1 0.0
F5 F-1 0.0699 0.671 0.452 1 0.0
Ba1 Ba+2 0.11205 0.7413 0.1979 1 0.0
F2 F-1 0.0376 0.455 0.6735 1 0.0
F4 F-1 0.058 0.468 0.006 1 0.0
F6 F-1 0.1787 0.05 0.3662 1 0.0
F9 F-1 0.2162 0.505 0.028 1 0.0
F11 F-1 0.307 0.202 0.3042 1 0.0
Na1 Na+1 0.0656 0.2394 0.4626 1 0.0
Na2 Na+1 0.3122 0.241 0.0674 1 0.0
